data_1570722
loop_
_publ_author_name
'Matveev, Evgenii Yu'
'Dontsova, Olga S.'
'Avdeeva, Varvara V.'
'Kubasov, Alexey S.'
'Zhdanov, Andrey P.'
'Nikiforova, Svetlana E.'
'Goeva, Lyudmila V.'
'Zhizhin, Konstantin Yu'
'Malinina, Elena A.'
'Kuznetsov, Nikolay T.'

_publ_section_title
;
 Synthesis and Structures of Lead(II) Complexes with Substituted
 Derivatives of the <i>Closo</i>-Decaborate Anion with a Pendant
 N<sub>3</sub> Group.
;
_journal_issue 24
_journal_name_full 'Molecules (Basel, Switzerland)'
_journal_page_first 8073
_journal_paper_doi 10.3390/molecules28248073
_journal_volume 28
_journal_year 2023
_chemical_formula_moiety '2(C24 H20 P), C5 H19 B10 N3 O'
_chemical_formula_sum 'C53 H59 B10 N3 O P2'
_chemical_formula_weight 924.07
_space_group_crystal_system monoclinic
_space_group_IT_number 14
_space_group_name_Hall '-P 2ybc'
_space_group_name_H-M_alt 'P 1 21/c 1'
_atom_sites_solution_hydrogens geom
_atom_sites_solution_primary iterative
_audit_creation_date 2023-11-14
_audit_creation_method
;
Olex2 1.5
(compiled 2023.08.24 svn.re1ec1418 for OlexSys, GUI svn.r6817)
;
_cell_angle_alpha 90
_cell_angle_beta 96.157(14)
_cell_angle_gamma 90
_cell_formula_units_Z 4
_cell_length_a 19.758(6)
_cell_length_b 13.276(2)
_cell_length_c 19.385(7)
_cell_measurement_reflns_used 2880
_cell_measurement_temperature 100
_cell_measurement_theta_max 24.640
_cell_measurement_theta_min 2.462
_cell_volume 5055(3)
_computing_cell_refinement 'SAINT V8.40A (Bruker, 2019)'
_computing_data_reduction 'SAINT V8.40A (Bruker, 2019)'
_computing_molecular_graphics 'Olex2 1.5 (Dolomanov et al., 2009)'
_computing_publication_material 'Olex2 1.5 (Dolomanov et al., 2009)'
_computing_structure_refinement 'SHELXL 2018/3 (Sheldrick, 2015)'
_computing_structure_solution 'olex2.solve 1.5 (Bourhis et al., 2015)'
_diffrn_ambient_temperature 100.00
_diffrn_measured_fraction_theta_full 0.983
_diffrn_measured_fraction_theta_max 0.977
_diffrn_measurement_device_type 'Bruker D8 Venture'
_diffrn_radiation_type MoK\a
_diffrn_radiation_wavelength 0.71073
_diffrn_reflns_av_R_equivalents 0.0740
_diffrn_reflns_av_unetI/netI 0.1426
_diffrn_reflns_Laue_measured_fraction_full 0.983
_diffrn_reflns_Laue_measured_fraction_max 0.977
_diffrn_reflns_limit_h_max 26
_diffrn_reflns_limit_h_min -16
_diffrn_reflns_limit_k_max 16
_diffrn_reflns_limit_k_min -17
_diffrn_reflns_limit_l_max 25
_diffrn_reflns_limit_l_min -21
_diffrn_reflns_number 21776
_diffrn_reflns_point_group_measured_fraction_full 0.983
_diffrn_reflns_point_group_measured_fraction_max 0.977
_diffrn_reflns_theta_full 25.242
_diffrn_reflns_theta_max 27.898
_diffrn_reflns_theta_min 1.851
_exptl_absorpt_coefficient_mu 0.128
_exptl_absorpt_correction_T_max 0.7456
_exptl_absorpt_correction_T_min 0.5885
_exptl_absorpt_correction_type multi-scan
_exptl_absorpt_process_details
;
SADABS-2016/2 (Bruker,2016/2) was used for absorption correction.
wR2(int) was 0.1342 before and 0.0532 after correction.
The Ratio of minimum to maximum transmission is 0.7893.
The \l/2 correction factor is Not present.
;
_exptl_crystal_colour colourless
_exptl_crystal_colour_primary colourless
_exptl_crystal_density_diffrn 1.214
_exptl_crystal_description block
_exptl_crystal_F_000 1944
_exptl_crystal_size_max 0.2
_exptl_crystal_size_mid 0.12
_exptl_crystal_size_min 0.1
_refine_diff_density_max 0.622
_refine_diff_density_min -0.799
_refine_diff_density_rms 0.084
_refine_ls_extinction_method none
_refine_ls_goodness_of_fit_ref 1.036
_refine_ls_hydrogen_treatment constr
_refine_ls_matrix_type full
_refine_ls_number_parameters 622
_refine_ls_number_reflns 11803
_refine_ls_number_restraints 0
_refine_ls_restrained_S_all 1.036
_refine_ls_R_factor_all 0.1589
_refine_ls_R_factor_gt 0.0789
_refine_ls_shift/su_max 0.001
_refine_ls_shift/su_mean 0.000
_refine_ls_structure_factor_coef Fsqd
_refine_ls_weighting_details 'w=1/[\s^2^(Fo^2^)+(0.0641P)^2^+6.8446P] where P=(Fo^2^+2Fc^2^)/3'
_refine_ls_weighting_scheme calc
_refine_ls_wR_factor_gt 0.1733
_refine_ls_wR_factor_ref 0.2253
_reflns_Friedel_coverage 0.000
_reflns_number_gt 6490
_reflns_number_total 11803
_reflns_threshold_expression 'I > 2\s(I)'
_cod_data_source_file 2.cif
_cod_data_source_block mo_23kub134_0m_a
_cod_original_cell_volume 5056(3)
_cod_database_code 1570722
_shelx_shelxl_version_number 2018/3
_shelx_space_group_comment
;
The symmetry employed for this shelxl refinement is uniquely defined
by the following loop, which should always be used as a source of
symmetry information in preference to the above space-group names.
They are only intended as comments.
;
_shelx_estimated_absorpt_t_max 0.987
_shelx_estimated_absorpt_t_min 0.975
_olex2_refinement_description
;
1. Fixed Uiso
 At 1.2 times of:
  All B(H) groups, All C(H) groups, All C(H,H) groups
2.a Secondary CH2 refined with riding coordinates:
 C1(H1A,H1B), C2(H2A,H2B), C3(H3A,H3B), C4(H4A,H4B), C5(H5A,H5B)
2.b Aromatic/amide H refined with riding coordinates:
 C7(H7), C8(H8), C9(H9), C10(H10), C11(H11), C13(H13), C14(H14), C15(H15),
 C16(H16), C17(H17), C19(H19), C20(H20), C21(H21), C22(H22), C23(H23), C25(H25),
  C26(H26), C27(H27), C28(H28), C29(H29), C31(H31), C32(H32), C33(H33),
 C34(H34), C35(H35), C37(H37), C38(H38), C39(H39), C40(H40), C41(H41), C43(H43),
  C44(H44), C45(H45), C46(H46), C47(H47), C49(H49), C50(H50), C51(H51),
 C52(H52), C53(H53)
2.c Boron cage BH refined with riding coordinates:
 B1(H1), B3(H3), B4(H4), B5(H5), B6(H6), B7(H7A), B8(H8A), B9(H9A), B10(H10A)
;
_olex2_submission_special_instructions 'No special instructions were received'

loop_
_space_group_symop_operation_xyz
'x, y, z'
'-x, y+1/2, -z+1/2'
'-x, -y, -z'
'x, -y-1/2, z-1/2'

loop_
_atom_site_label
_atom_site_type_symbol
_atom_site_fract_x
_atom_site_fract_y
_atom_site_fract_z
_atom_site_U_iso_or_equiv
_atom_site_adp_type
_atom_site_occupancy
_atom_site_site_symmetry_order
_atom_site_calc_flag
_atom_site_refinement_flags_posn
_atom_site_refinement_flags_adp
_atom_site_refinement_flags_occupancy
_atom_site_disorder_assembly
_atom_site_disorder_group
P1 P 0.51922(5) 0.47345(7) 0.83411(5) 0.0199(2) Uani 1 1 d . . . . .
C6 C 0.44953(19) 0.5585(3) 0.83943(19) 0.0215(8) Uani 1 1 d . . . . .
C7 C 0.4447(2) 0.6087(3) 0.90273(19) 0.0238(8) Uani 1 1 d . . . . .
H7 H 0.478681 0.599181 0.940714 0.029 Uiso 1 1 calc R U . . .
C8 C 0.3901(2) 0.6721(3) 0.9092(2) 0.0267(9) Uani 1 1 d . . . . .
H8 H 0.386774 0.706610 0.951612 0.032 Uiso 1 1 calc R U . . .
C9 C 0.3404(2) 0.6855(3) 0.8539(2) 0.0291(9) Uani 1 1 d . . . . .
H9 H 0.303100 0.729188 0.858768 0.035 Uiso 1 1 calc R U . . .
C10 C 0.3444(2) 0.6361(3) 0.7918(2) 0.0298(9) Uani 1 1 d . . . . .
H10 H 0.309826 0.645626 0.754434 0.036 Uiso 1 1 calc R U . . .
C11 C 0.3988(2) 0.5724(3) 0.7838(2) 0.0253(8) Uani 1 1 d . . . . .
H11 H 0.401597 0.538610 0.741040 0.030 Uiso 1 1 calc R U . . .
C12 C 0.5341(2) 0.4496(3) 0.74607(19) 0.0219(8) Uani 1 1 d . . . . .
C13 C 0.4849(2) 0.3964(3) 0.7028(2) 0.0262(9) Uani 1 1 d . . . . .
H13 H 0.444762 0.373195 0.720636 0.031 Uiso 1 1 calc R U . . .
C14 C 0.4944(2) 0.3778(3) 0.6343(2) 0.0309(9) Uani 1 1 d . . . . .
H14 H 0.460230 0.343904 0.604825 0.037 Uiso 1 1 calc R U . . .
C15 C 0.5537(2) 0.4085(3) 0.6089(2) 0.0330(10) Uani 1 1 d . . . . .
H15 H 0.560588 0.394421 0.562081 0.040 Uiso 1 1 calc R U . . .
C16 C 0.6032(2) 0.4597(3) 0.6512(2) 0.0336(10) Uani 1 1 d . . . . .
H16 H 0.643818 0.480373 0.633160 0.040 Uiso 1 1 calc R U . . .
C17 C 0.5939(2) 0.4810(3) 0.7197(2) 0.0259(8) Uani 1 1 d . . . . .
H17 H 0.627830 0.516707 0.748341 0.031 Uiso 1 1 calc R U . . .
C18 C 0.50212(19) 0.3546(3) 0.87270(19) 0.0217(8) Uani 1 1 d . . . . .
C19 C 0.4501(2) 0.3455(3) 0.91579(19) 0.0241(8) Uani 1 1 d . . . . .
H19 H 0.422290 0.401680 0.924252 0.029 Uiso 1 1 calc R U . . .
C20 C 0.4398(2) 0.2521(3) 0.9461(2) 0.0310(10) Uani 1 1 d . . . . .
H20 H 0.404574 0.244175 0.975400 0.037 Uiso 1 1 calc R U . . .
C21 C 0.4807(3) 0.1710(3) 0.9337(2) 0.0370(11) Uani 1 1 d . . . . .
H21 H 0.473490 0.108013 0.954993 0.044 Uiso 1 1 calc R U . . .
C22 C 0.5319(3) 0.1802(3) 0.8907(2) 0.0398(11) Uani 1 1 d . . . . .
H22 H 0.559374 0.123679 0.882220 0.048 Uiso 1 1 calc R U . . .
C23 C 0.5430(2) 0.2722(3) 0.8600(2) 0.0320(10) Uani 1 1 d . . . . .
H23 H 0.578234 0.279263 0.830618 0.038 Uiso 1 1 calc R U . . .
C24 C 0.59174(19) 0.5315(3) 0.88198(19) 0.0231(8) Uani 1 1 d . . . . .
C25 C 0.6266(2) 0.4853(3) 0.9399(2) 0.0294(9) Uani 1 1 d . . . . .
H25 H 0.614239 0.419538 0.953155 0.035 Uiso 1 1 calc R U . . .
C26 C 0.6795(2) 0.5360(4) 0.9780(2) 0.0381(11) Uani 1 1 d . . . . .
H26 H 0.703175 0.504748 1.017651 0.046 Uiso 1 1 calc R U . . .
C27 C 0.6982(2) 0.6321(4) 0.9587(2) 0.0389(11) Uani 1 1 d . . . . .
H27 H 0.734424 0.666330 0.985148 0.047 Uiso 1 1 calc R U . . .
C28 C 0.6641(2) 0.6778(3) 0.9012(2) 0.0347(10) Uani 1 1 d . . . . .
H28 H 0.677308 0.743127 0.887832 0.042 Uiso 1 1 calc R U . . .
C29 C 0.6108(2) 0.6289(3) 0.8628(2) 0.0286(9) Uani 1 1 d . . . . .
H29 H 0.587125 0.661012 0.823558 0.034 Uiso 1 1 calc R U . . .
P2 P 0.08817(5) 1.07833(7) 0.30315(5) 0.0222(2) Uani 1 1 d . . . . .
C30 C 0.10995(19) 0.9511(3) 0.3295(2) 0.0235(8) Uani 1 1 d . . . . .
C31 C 0.1471(2) 0.9359(3) 0.3941(2) 0.0267(9) Uani 1 1 d . . . . .
H31 H 0.158099 0.991328 0.424277 0.032 Uiso 1 1 calc R U . . .
C32 C 0.1679(2) 0.8386(3) 0.4140(2) 0.0300(9) Uani 1 1 d . . . . .
H32 H 0.192758 0.827359 0.458023 0.036 Uiso 1 1 calc R U . . .
C33 C 0.1522(2) 0.7590(3) 0.3694(2) 0.0335(10) Uani 1 1 d . . . . .
H33 H 0.166162 0.692894 0.383290 0.040 Uiso 1 1 calc R U . . .
C34 C 0.1166(2) 0.7736(3) 0.3052(2) 0.0376(11) Uani 1 1 d . . . . .
H34 H 0.106330 0.717964 0.275067 0.045 Uiso 1 1 calc R U . . .
C35 C 0.0953(2) 0.8711(3) 0.2842(2) 0.0322(10) Uani 1 1 d . . . . .
H35 H 0.071282 0.882061 0.239714 0.039 Uiso 1 1 calc R U . . .
C36 C 0.04432(19) 1.0784(3) 0.21694(19) 0.0221(8) Uani 1 1 d . . . . .
C37 C -0.0199(2) 1.0310(3) 0.2079(2) 0.0287(9) Uani 1 1 d . . . . .
H37 H -0.038960 1.003574 0.246761 0.034 Uiso 1 1 calc R U . . .
C38 C -0.0552(2) 1.0244(3) 0.1423(2) 0.0318(9) Uani 1 1 d . . . . .
H38 H -0.098494 0.992700 0.136153 0.038 Uiso 1 1 calc R U . . .
C39 C -0.0270(2) 1.0644(3) 0.0855(2) 0.0338(10) Uani 1 1 d . . . . .
H39 H -0.050474 1.058195 0.040337 0.041 Uiso 1 1 calc R U . . .
C40 C 0.0356(2) 1.1134(3) 0.0947(2) 0.0335(10) Uani 1 1 d . . . . .
H40 H 0.054103 1.142171 0.055997 0.040 Uiso 1 1 calc R U . . .
C41 C 0.0712(2) 1.1205(3) 0.1605(2) 0.0295(9) Uani 1 1 d . . . . .
H41 H 0.113817 1.154164 0.166691 0.035 Uiso 1 1 calc R U . . .
C42 C 0.0317(2) 1.1311(3) 0.36009(19) 0.0241(8) Uani 1 1 d . . . . .
C43 C 0.0013(2) 1.0712(3) 0.4063(2) 0.0281(9) Uani 1 1 d . . . . .
H43 H 0.011572 1.001340 0.409479 0.034 Uiso 1 1 calc R U . . .
C44 C -0.0443(2) 1.1131(3) 0.4482(2) 0.0347(10) Uani 1 1 d . . . . .
H44 H -0.064980 1.071824 0.480052 0.042 Uiso 1 1 calc R U . . .
C45 C -0.0595(2) 1.2151(3) 0.4436(2) 0.0367(11) Uani 1 1 d . . . . .
H45 H -0.090214 1.243707 0.472648 0.044 Uiso 1 1 calc R U . . .
C46 C -0.0301(2) 1.2752(3) 0.3965(2) 0.0380(11) Uani 1 1 d . . . . .
H46 H -0.040706 1.344922 0.393284 0.046 Uiso 1 1 calc R U . . .
C47 C 0.0148(2) 1.2340(3) 0.3542(2) 0.0354(10) Uani 1 1 d . . . . .
H47 H 0.034160 1.275023 0.321249 0.042 Uiso 1 1 calc R U . . .
C48 C 0.1666(2) 1.1475(3) 0.30987(19) 0.0250(9) Uani 1 1 d . . . . .
C49 C 0.1815(2) 1.2230(3) 0.3593(2) 0.0341(10) Uani 1 1 d . . . . .
H49 H 0.148672 1.241704 0.389330 0.041 Uiso 1 1 calc R U . . .
C50 C 0.2443(2) 1.2708(3) 0.3643(2) 0.0396(11) Uani 1 1 d . . . . .
H50 H 0.254556 1.322005 0.398080 0.048 Uiso 1 1 calc R U . . .
C51 C 0.2917(2) 1.2441(3) 0.3204(2) 0.0383(11) Uani 1 1 d . . . . .
H51 H 0.334044 1.278456 0.323252 0.046 Uiso 1 1 calc R U . . .
C52 C 0.2783(2) 1.1675(3) 0.2722(2) 0.0330(10) Uani 1 1 d . . . . .
H52 H 0.311854 1.148388 0.243157 0.040 Uiso 1 1 calc R U . . .
C53 C 0.2159(2) 1.1190(3) 0.2664(2) 0.0269(9) Uani 1 1 d . . . . .
H53 H 0.206468 1.066774 0.233280 0.032 Uiso 1 1 calc R U . . .
O1 O 0.28745(15) 0.6808(2) 0.63575(15) 0.0328(7) Uani 1 1 d . . . . .
N1 N 0.1120(2) 1.1067(3) 0.6610(3) 0.0540(12) Uani 1 1 d . . . . .
N2 N 0.1208(2) 1.1192(3) 0.5980(3) 0.0546(12) Uani 1 1 d . . . . .
N3 N 0.1218(3) 1.1302(4) 0.5388(3) 0.0720(15) Uani 1 1 d . . . . .
C1 C 0.2605(2) 0.7777(3) 0.6186(2) 0.0366(11) Uani 1 1 d . . . . .
H1A H 0.216021 0.770552 0.590133 0.044 Uiso 1 1 calc R U . . .
H1B H 0.291654 0.814262 0.590649 0.044 Uiso 1 1 calc R U . . .
C2 C 0.2512(2) 0.8378(3) 0.6832(2) 0.0346(10) Uani 1 1 d . . . . .
H2A H 0.295548 0.844253 0.711847 0.041 Uiso 1 1 calc R U . . .
H2B H 0.219699 0.801355 0.710927 0.041 Uiso 1 1 calc R U . . .
C3 C 0.2227(3) 0.9426(3) 0.6654(2) 0.0406(11) Uani 1 1 d . . . . .
H3A H 0.257603 0.982148 0.644260 0.049 Uiso 1 1 calc R U . . .
H3B H 0.182712 0.935868 0.630263 0.049 Uiso 1 1 calc R U . . .
C4 C 0.2017(3) 1.0000(3) 0.7269(2) 0.0411(11) Uani 1 1 d . . . . .
H4A H 0.241211 1.005103 0.762671 0.049 Uiso 1 1 calc R U . . .
H4B H 0.165586 0.961733 0.747118 0.049 Uiso 1 1 calc R U . . .
C5 C 0.1752(3) 1.1066(4) 0.7080(3) 0.0480(13) Uani 1 1 d . . . . .
H5A H 0.167420 1.142753 0.751125 0.058 Uiso 1 1 calc R U . . .
H5B H 0.210589 1.143852 0.685896 0.058 Uiso 1 1 calc R U . . .
B1 B 0.2787(2) 0.6277(3) 0.4970(2) 0.0287(10) Uani 1 1 d . . . . .
H1 H 0.293337 0.698232 0.470632 0.034 Uiso 1 1 calc R U . . .
B2 B 0.2743(3) 0.6052(3) 0.5823(2) 0.0279(10) Uani 1 1 d . . . . .
B3 B 0.2016(2) 0.5869(3) 0.5163(2) 0.0260(10) Uani 1 1 d . . . . .
H3 H 0.156057 0.635720 0.501718 0.031 Uiso 1 1 calc R U . . .
B4 B 0.2539(2) 0.5153(4) 0.4628(2) 0.0259(10) Uani 1 1 d . . . . .
H4 H 0.250479 0.505837 0.405162 0.031 Uiso 1 1 calc R U . . .
B5 B 0.3283(2) 0.5317(4) 0.5287(2) 0.0281(10) Uani 1 1 d . . . . .
H5 H 0.384268 0.535160 0.523814 0.034 Uiso 1 1 calc R U . . .
B6 B 0.2068(2) 0.5144(3) 0.5957(2) 0.0259(10) Uani 1 1 d . . . . .
H6 H 0.170949 0.529377 0.635522 0.031 Uiso 1 1 calc R U . . .
B7 B 0.1935(2) 0.4515(3) 0.5108(2) 0.0259(10) Uani 1 1 d . . . . .
H7A H 0.147349 0.415609 0.482413 0.031 Uiso 1 1 calc R U . . .
B8 B 0.2835(2) 0.4126(3) 0.5213(2) 0.0273(10) Uani 1 1 d . . . . .
H8A H 0.309472 0.345206 0.501443 0.033 Uiso 1 1 calc R U . . .
B9 B 0.2967(2) 0.4753(3) 0.6050(2) 0.0248(9) Uani 1 1 d . . . . .
H9A H 0.332699 0.458690 0.652277 0.030 Uiso 1 1 calc R U . . .
B10 B 0.2306(2) 0.3943(3) 0.5838(2) 0.0226(9) Uani 1 1 d . . . . .
H10A H 0.215840 0.323587 0.609972 0.027 Uiso 1 1 calc R U . . .

loop_
_atom_site_aniso_label
_atom_site_aniso_U_11
_atom_site_aniso_U_22
_atom_site_aniso_U_33
_atom_site_aniso_U_23
_atom_site_aniso_U_13
_atom_site_aniso_U_12
P1 0.0260(5) 0.0193(5) 0.0154(5) 0.0004(4) 0.0069(4) 0.0000(4)
C6 0.030(2) 0.0168(18) 0.0188(19) 0.0003(14) 0.0075(16) -0.0048(15)
C7 0.031(2) 0.0226(19) 0.0184(19) 0.0026(15) 0.0037(16) 0.0035(16)
C8 0.036(2) 0.0225(19) 0.023(2) -0.0011(16) 0.0100(17) 0.0070(17)
C9 0.036(2) 0.025(2) 0.027(2) 0.0024(17) 0.0103(18) 0.0070(18)
C10 0.034(2) 0.032(2) 0.022(2) 0.0045(17) -0.0002(18) 0.0051(18)
C11 0.035(2) 0.0232(19) 0.0187(19) -0.0016(15) 0.0058(16) 0.0032(17)
C12 0.031(2) 0.0168(18) 0.0184(19) 0.0004(14) 0.0041(16) 0.0045(15)
C13 0.033(2) 0.024(2) 0.024(2) 0.0014(16) 0.0096(17) -0.0016(17)
C14 0.045(3) 0.026(2) 0.023(2) -0.0052(17) 0.0105(19) -0.0014(19)
C15 0.053(3) 0.025(2) 0.023(2) -0.0022(17) 0.017(2) 0.004(2)
C16 0.041(2) 0.030(2) 0.033(2) 0.0039(18) 0.020(2) 0.0022(19)
C17 0.030(2) 0.025(2) 0.024(2) 0.0018(16) 0.0115(17) -0.0023(17)
C18 0.031(2) 0.0172(18) 0.0166(19) 0.0002(14) 0.0027(16) 0.0014(16)
C19 0.031(2) 0.0193(18) 0.023(2) -0.0019(15) 0.0059(17) -0.0027(16)
C20 0.040(2) 0.030(2) 0.023(2) 0.0040(17) 0.0079(18) -0.0084(19)
C21 0.066(3) 0.022(2) 0.021(2) 0.0014(16) -0.001(2) -0.006(2)
C22 0.067(3) 0.022(2) 0.030(2) 0.0041(18) 0.008(2) 0.011(2)
C23 0.046(3) 0.025(2) 0.027(2) 0.0036(17) 0.0139(19) 0.0083(19)
C24 0.0256(19) 0.0223(19) 0.023(2) -0.0032(15) 0.0091(16) -0.0047(16)
C25 0.032(2) 0.031(2) 0.026(2) 0.0000(17) 0.0057(18) 0.0015(18)
C26 0.035(2) 0.048(3) 0.031(2) 0.001(2) -0.0008(19) 0.003(2)
C27 0.031(2) 0.049(3) 0.037(3) -0.015(2) 0.004(2) -0.007(2)
C28 0.041(3) 0.028(2) 0.037(3) -0.0091(19) 0.011(2) -0.009(2)
C29 0.033(2) 0.027(2) 0.026(2) -0.0061(17) 0.0059(18) -0.0018(18)
P2 0.0322(5) 0.0188(5) 0.0161(5) -0.0009(4) 0.0054(4) 0.0030(4)
C30 0.027(2) 0.0227(19) 0.022(2) 0.0030(15) 0.0072(16) 0.0009(16)
C31 0.034(2) 0.023(2) 0.024(2) 0.0010(16) 0.0077(17) 0.0048(17)
C32 0.035(2) 0.031(2) 0.025(2) 0.0098(17) 0.0059(18) 0.0068(19)
C33 0.039(2) 0.024(2) 0.039(3) 0.0067(18) 0.011(2) 0.0057(19)
C34 0.052(3) 0.019(2) 0.040(3) -0.0018(18) 0.001(2) 0.001(2)
C35 0.044(3) 0.024(2) 0.027(2) -0.0005(17) -0.0027(19) 0.0045(19)
C36 0.028(2) 0.0203(18) 0.0176(19) -0.0034(15) 0.0035(15) 0.0028(16)
C37 0.036(2) 0.025(2) 0.026(2) -0.0009(17) 0.0062(18) -0.0001(18)
C38 0.032(2) 0.029(2) 0.033(2) -0.0086(18) -0.0022(18) 0.0033(19)
C39 0.037(2) 0.042(3) 0.021(2) -0.0086(18) -0.0020(18) 0.012(2)
C40 0.034(2) 0.044(3) 0.024(2) 0.0034(19) 0.0071(18) 0.006(2)
C41 0.030(2) 0.035(2) 0.024(2) 0.0005(17) 0.0035(17) 0.0029(18)
C42 0.037(2) 0.0181(18) 0.0189(19) -0.0021(15) 0.0083(17) 0.0056(17)
C43 0.037(2) 0.024(2) 0.025(2) 0.0007(16) 0.0066(18) 0.0071(18)
C44 0.041(2) 0.035(2) 0.031(2) 0.0023(19) 0.016(2) 0.005(2)
C45 0.045(3) 0.033(2) 0.034(3) -0.0030(19) 0.014(2) 0.011(2)
C46 0.054(3) 0.027(2) 0.034(3) 0.0014(19) 0.013(2) 0.015(2)
C47 0.055(3) 0.024(2) 0.029(2) 0.0029(17) 0.014(2) 0.012(2)
C48 0.041(2) 0.0188(18) 0.0152(19) 0.0008(14) 0.0028(17) 0.0052(17)
C49 0.051(3) 0.027(2) 0.024(2) -0.0050(17) 0.004(2) 0.002(2)
C50 0.056(3) 0.029(2) 0.031(3) -0.0115(19) -0.006(2) -0.005(2)
C51 0.040(3) 0.031(2) 0.040(3) 0.001(2) -0.011(2) -0.009(2)
C52 0.031(2) 0.032(2) 0.035(2) 0.0001(19) -0.0027(19) -0.0022(19)
C53 0.033(2) 0.026(2) 0.021(2) -0.0028(16) 0.0018(17) -0.0012(18)
O1 0.0432(18) 0.0226(15) 0.0321(17) -0.0013(12) 0.0014(14) 0.0023(13)
N1 0.053(3) 0.042(3) 0.066(3) -0.005(2) 0.002(2) 0.004(2)
N2 0.052(3) 0.038(2) 0.071(4) -0.010(3) -0.007(3) 0.000(2)
N3 0.076(4) 0.072(4) 0.064(4) -0.002(3) -0.011(3) -0.008(3)
C1 0.053(3) 0.023(2) 0.034(3) 0.0006(18) 0.005(2) 0.004(2)
C2 0.044(3) 0.027(2) 0.034(3) -0.0006(18) 0.011(2) 0.005(2)
C3 0.048(3) 0.030(2) 0.044(3) -0.008(2) 0.007(2) 0.003(2)
C4 0.050(3) 0.037(3) 0.038(3) -0.005(2) 0.011(2) 0.004(2)
C5 0.055(3) 0.032(3) 0.057(3) -0.020(2) 0.005(3) -0.001(2)
B1 0.039(3) 0.024(2) 0.025(2) 0.0020(18) 0.009(2) 0.001(2)
B2 0.039(3) 0.023(2) 0.022(2) -0.0065(18) 0.008(2) 0.000(2)
B3 0.034(2) 0.022(2) 0.023(2) 0.0017(18) 0.0076(19) 0.0041(19)
B4 0.032(2) 0.030(2) 0.017(2) 0.0000(18) 0.0079(18) 0.001(2)
B5 0.029(2) 0.034(3) 0.022(2) -0.0013(19) 0.0069(19) 0.000(2)
B6 0.034(2) 0.024(2) 0.021(2) 0.0002(18) 0.0066(19) 0.004(2)
B7 0.032(2) 0.023(2) 0.022(2) -0.0011(17) 0.0014(19) -0.0005(19)
B8 0.033(2) 0.026(2) 0.023(2) -0.0049(18) 0.0043(19) 0.007(2)
B9 0.035(2) 0.023(2) 0.016(2) -0.0020(17) 0.0038(18) 0.006(2)
B10 0.026(2) 0.021(2) 0.022(2) -0.0024(17) 0.0073(18) 0.0017(18)

loop_
_atom_type_symbol
_atom_type_description
_atom_type_scat_dispersion_real
_atom_type_scat_dispersion_imag
_atom_type_scat_source
C C 0.0033 0.0016 'International Tables Vol C Tables 4.2.6.8 and 6.1.1.4'
H H 0.0000 0.0000 'International Tables Vol C Tables 4.2.6.8 and 6.1.1.4'
B B 0.0013 0.0007 'International Tables Vol C Tables 4.2.6.8 and 6.1.1.4'
N N 0.0061 0.0033 'International Tables Vol C Tables 4.2.6.8 and 6.1.1.4'
O O 0.0106 0.0060 'International Tables Vol C Tables 4.2.6.8 and 6.1.1.4'
P P 0.1023 0.0942 'International Tables Vol C Tables 4.2.6.8 and 6.1.1.4'

loop_
_geom_angle_atom_site_label_1
_geom_angle_atom_site_label_2
_geom_angle_atom_site_label_3
_geom_angle
_geom_angle_site_symmetry_1
_geom_angle_site_symmetry_3
_geom_angle_publ_flag
C6 P1 C18 110.49(18) . . ?
C6 P1 C24 105.97(18) . . ?
C12 P1 C6 111.86(17) . . ?
C12 P1 C18 107.40(17) . . ?
C12 P1 C24 111.41(18) . . ?
C18 P1 C24 109.75(18) . . ?
C7 C6 P1 118.2(3) . . ?
C11 C6 P1 121.9(3) . . ?
C11 C6 C7 119.8(4) . . ?
C6 C7 H7 120.3 . . ?
C8 C7 C6 119.5(4) . . ?
C8 C7 H7 120.3 . . ?
C7 C8 H8 119.9 . . ?
C7 C8 C9 120.2(4) . . ?
C9 C8 H8 119.9 . . ?
C8 C9 H9 119.6 . . ?
C10 C9 C8 120.7(4) . . ?
C10 C9 H9 119.6 . . ?
C9 C10 H10 119.8 . . ?
C9 C10 C11 120.3(4) . . ?
C11 C10 H10 119.8 . . ?
C6 C11 H11 120.3 . . ?
C10 C11 C6 119.5(4) . . ?
C10 C11 H11 120.3 . . ?
C13 C12 P1 119.0(3) . . ?
C17 C12 P1 121.8(3) . . ?
C17 C12 C13 119.3(4) . . ?
C12 C13 H13 119.8 . . ?
C14 C13 C12 120.4(4) . . ?
C14 C13 H13 119.8 . . ?
C13 C14 H14 120.1 . . ?
C15 C14 C13 119.9(4) . . ?
C15 C14 H14 120.1 . . ?
C14 C15 H15 119.8 . . ?
C14 C15 C16 120.4(4) . . ?
C16 C15 H15 119.8 . . ?
C15 C16 H16 119.7 . . ?
C15 C16 C17 120.6(4) . . ?
C17 C16 H16 119.7 . . ?
C12 C17 H17 120.3 . . ?
C16 C17 C12 119.4(4) . . ?
C16 C17 H17 120.3 . . ?
C19 C18 P1 120.5(3) . . ?
C23 C18 P1 118.5(3) . . ?
C23 C18 C19 121.0(4) . . ?
C18 C19 H19 120.8 . . ?
C20 C19 C18 118.5(4) . . ?
C20 C19 H19 120.8 . . ?
C19 C20 H20 119.9 . . ?
C21 C20 C19 120.3(4) . . ?
C21 C20 H20 119.9 . . ?
C20 C21 H21 119.5 . . ?
C20 C21 C22 121.0(4) . . ?
C22 C21 H21 119.5 . . ?
C21 C22 H22 120.2 . . ?
C21 C22 C23 119.7(4) . . ?
C23 C22 H22 120.2 . . ?
C18 C23 H23 120.2 . . ?
C22 C23 C18 119.6(4) . . ?
C22 C23 H23 120.2 . . ?
C25 C24 P1 121.7(3) . . ?
C25 C24 C29 119.6(4) . . ?
C29 C24 P1 118.6(3) . . ?
C24 C25 H25 120.2 . . ?
C26 C25 C24 119.7(4) . . ?
C26 C25 H25 120.2 . . ?
C25 C26 H26 119.8 . . ?
C25 C26 C27 120.5(4) . . ?
C27 C26 H26 119.8 . . ?
C26 C27 H27 120.0 . . ?
C28 C27 C26 120.0(4) . . ?
C28 C27 H27 120.0 . . ?
C27 C28 H28 119.8 . . ?
C27 C28 C29 120.4(4) . . ?
C29 C28 H28 119.8 . . ?
C24 C29 H29 120.1 . . ?
C28 C29 C24 119.9(4) . . ?
C28 C29 H29 120.1 . . ?
C36 P2 C30 109.89(18) . . ?
C42 P2 C30 109.68(18) . . ?
C42 P2 C36 107.60(18) . . ?
C48 P2 C30 106.32(18) . . ?
C48 P2 C36 113.18(18) . . ?
C48 P2 C42 110.16(18) . . ?
C31 C30 P2 118.3(3) . . ?
C35 C30 P2 120.7(3) . . ?
C35 C30 C31 120.8(4) . . ?
C30 C31 H31 120.3 . . ?
C30 C31 C32 119.4(4) . . ?
C32 C31 H31 120.3 . . ?
C31 C32 H32 120.1 . . ?
C33 C32 C31 119.7(4) . . ?
C33 C32 H32 120.1 . . ?
C32 C33 H33 119.4 . . ?
C34 C33 C32 121.1(4) . . ?
C34 C33 H33 119.4 . . ?
C33 C34 H34 120.0 . . ?
C33 C34 C35 119.9(4) . . ?
C35 C34 H34 120.0 . . ?
C30 C35 C34 119.0(4) . . ?
C30 C35 H35 120.5 . . ?
C34 C35 H35 120.5 . . ?
C37 C36 P2 116.9(3) . . ?
C41 C36 P2 123.2(3) . . ?
C41 C36 C37 119.9(4) . . ?
C36 C37 H37 120.0 . . ?
C38 C37 C36 120.0(4) . . ?
C38 C37 H37 120.0 . . ?
C37 C38 H38 120.1 . . ?
C37 C38 C39 119.8(4) . . ?
C39 C38 H38 120.1 . . ?
C38 C39 H39 119.9 . . ?
C40 C39 C38 120.2(4) . . ?
C40 C39 H39 119.9 . . ?
C39 C40 H40 119.9 . . ?
C39 C40 C41 120.2(4) . . ?
C41 C40 H40 119.9 . . ?
C36 C41 C40 119.9(4) . . ?
C36 C41 H41 120.1 . . ?
C40 C41 H41 120.1 . . ?
C43 C42 P2 121.1(3) . . ?
C43 C42 C47 119.7(4) . . ?
C47 C42 P2 119.1(3) . . ?
C42 C43 H43 119.9 . . ?
C42 C43 C44 120.1(4) . . ?
C44 C43 H43 119.9 . . ?
C43 C44 H44 119.9 . . ?
C45 C44 C43 120.1(4) . . ?
C45 C44 H44 119.9 . . ?
C44 C45 H45 120.0 . . ?
C46 C45 C44 120.0(4) . . ?
C46 C45 H45 120.0 . . ?
C45 C46 H46 119.9 . . ?
C47 C46 C45 120.3(4) . . ?
C47 C46 H46 119.9 . . ?
C42 C47 H47 120.1 . . ?
C46 C47 C42 119.8(4) . . ?
C46 C47 H47 120.1 . . ?
C49 C48 P2 122.3(3) . . ?
C49 C48 C53 119.7(4) . . ?
C53 C48 P2 117.9(3) . . ?
C48 C49 H49 120.1 . . ?
C50 C49 C48 119.9(4) . . ?
C50 C49 H49 120.1 . . ?
C49 C50 H50 120.0 . . ?
C51 C50 C49 120.0(4) . . ?
C51 C50 H50 120.0 . . ?
C50 C51 H51 119.6 . . ?
C50 C51 C52 120.8(4) . . ?
C52 C51 H51 119.6 . . ?
C51 C52 H52 120.0 . . ?
C53 C52 C51 120.0(4) . . ?
C53 C52 H52 120.0 . . ?
C48 C53 H53 120.2 . . ?
C52 C53 C48 119.6(4) . . ?
C52 C53 H53 120.2 . . ?
C1 O1 B2 115.3(3) . . ?
N2 N1 C5 113.8(5) . . ?
N3 N2 N1 173.1(6) . . ?
O1 C1 H1A 109.4 . . ?
O1 C1 H1B 109.4 . . ?
O1 C1 C2 111.1(3) . . ?
H1A C1 H1B 108.0 . . ?
C2 C1 H1A 109.4 . . ?
C2 C1 H1B 109.4 . . ?
C1 C2 H2A 109.3 . . ?
C1 C2 H2B 109.3 . . ?
C1 C2 C3 111.5(4) . . ?
H2A C2 H2B 108.0 . . ?
C3 C2 H2A 109.3 . . ?
C3 C2 H2B 109.3 . . ?
C2 C3 H3A 108.8 . . ?
C2 C3 H3B 108.8 . . ?
H3A C3 H3B 107.6 . . ?
C4 C3 C2 114.0(4) . . ?
C4 C3 H3A 108.8 . . ?
C4 C3 H3B 108.8 . . ?
C3 C4 H4A 109.0 . . ?
C3 C4 H4B 109.0 . . ?
C3 C4 C5 113.1(4) . . ?
H4A C4 H4B 107.8 . . ?
C5 C4 H4A 109.0 . . ?
C5 C4 H4B 109.0 . . ?
N1 C5 C4 113.2(4) . . ?
N1 C5 H5A 108.9 . . ?
N1 C5 H5B 108.9 . . ?
C4 C5 H5A 108.9 . . ?
C4 C5 H5B 108.9 . . ?
H5A C5 H5B 107.8 . . ?
B2 B1 H1 129.6 . . ?
B2 B1 B3 65.6(3) . . ?
B3 B1 H1 130.5 . . ?
B4 B1 H1 129.7 . . ?
B4 B1 B2 100.7(3) . . ?
B4 B1 B3 64.8(3) . . ?
B5 B1 H1 129.2 . . ?
B5 B1 B2 66.3(3) . . ?
B5 B1 B3 100.4(3) . . ?
B5 B1 B4 66.8(3) . . ?
O1 B2 B1 123.6(4) . . ?
O1 B2 B3 131.2(4) . . ?
O1 B2 B5 134.5(4) . . ?
O1 B2 B6 115.6(3) . . ?
O1 B2 B9 117.7(3) . . ?
B1 B2 B3 57.3(3) . . ?
B1 B2 B5 56.6(3) . . ?
B1 B2 B6 111.6(3) . . ?
B1 B2 B9 111.5(3) . . ?
B3 B2 B5 89.7(3) . . ?
B3 B2 B6 59.0(2) . . ?
B6 B2 B5 101.8(3) . . ?
B9 B2 B3 101.2(3) . . ?
B9 B2 B5 59.7(2) . . ?
B9 B2 B6 60.4(3) . . ?
B1 B3 B2 57.1(3) . . ?
B1 B3 H3 118.4 . . ?
B1 B3 B4 57.3(3) . . ?
B1 B3 B6 112.7(3) . . ?
B1 B3 B7 112.3(3) . . ?
B2 B3 H3 130.3 . . ?
B4 B3 B2 90.9(3) . . ?
B4 B3 H3 130.7 . . ?
B6 B3 B2 60.5(3) . . ?
B6 B3 H3 119.6 . . ?
B6 B3 B4 102.9(3) . . ?
B7 B3 B2 103.3(3) . . ?
B7 B3 H3 119.8 . . ?
B7 B3 B4 59.7(3) . . ?
B7 B3 B6 61.2(3) . . ?
B1 B4 B3 58.0(3) . . ?
B1 B4 H4 118.4 . . ?
B1 B4 B5 56.6(3) . . ?
B1 B4 B7 113.2(3) . . ?
B1 B4 B8 110.9(3) . . ?
B3 B4 H4 130.8 . . ?
B3 B4 B5 90.2(3) . . ?
B3 B4 B8 101.6(3) . . ?
B5 B4 H4 131.3 . . ?
B7 B4 B3 60.1(2) . . ?
B7 B4 H4 119.3 . . ?
B7 B4 B5 102.7(3) . . ?
B7 B4 B8 61.0(3) . . ?
B8 B4 H4 121.1 . . ?
B8 B4 B5 58.9(3) . . ?
B1 B5 B2 57.1(3) . . ?
B1 B5 B4 56.6(3) . . ?
B1 B5 H5 118.6 . . ?
B1 B5 B8 111.8(3) . . ?
B1 B5 B9 111.7(3) . . ?
B2 B5 B4 89.2(3) . . ?
B2 B5 H5 131.4 . . ?
B4 B5 H5 131.5 . . ?
B8 B5 B2 101.5(3) . . ?
B8 B5 B4 59.8(3) . . ?
B8 B5 H5 120.5 . . ?
B8 B5 B9 60.0(3) . . ?
B9 B5 B2 59.5(2) . . ?
B9 B5 B4 101.2(3) . . ?
B9 B5 H5 120.8 . . ?
B2 B6 H6 120.3 . . ?
B2 B6 B7 102.0(3) . . ?
B2 B6 B9 59.4(3) . . ?
B3 B6 B2 60.5(3) . . ?
B3 B6 H6 120.6 . . ?
B3 B6 B7 59.4(2) . . ?
B3 B6 B9 101.5(3) . . ?
B7 B6 H6 131.0 . . ?
B9 B6 H6 131.1 . . ?
B9 B6 B7 90.2(3) . . ?
B10 B6 B2 112.6(3) . . ?
B10 B6 B3 112.2(3) . . ?
B10 B6 H6 117.9 . . ?
B10 B6 B7 57.5(2) . . ?
B10 B6 B9 57.8(2) . . ?
B3 B7 B6 59.5(2) . . ?
B3 B7 H7A 120.9 . . ?
B3 B7 B8 101.2(3) . . ?
B4 B7 B3 60.2(3) . . ?
B4 B7 B6 102.1(3) . . ?
B4 B7 H7A 119.8 . . ?
B4 B7 B8 60.2(3) . . ?
B6 B7 H7A 131.6 . . ?
B6 B7 B8 89.1(3) . . ?
B8 B7 H7A 131.4 . . ?
B10 B7 B3 111.6(3) . . ?
B10 B7 B4 112.9(3) . . ?
B10 B7 B6 56.7(2) . . ?
B10 B7 H7A 118.3 . . ?
B10 B7 B8 57.2(2) . . ?
B4 B8 B7 58.8(2) . . ?
B4 B8 H8A 120.7 . . ?
B5 B8 B4 61.3(3) . . ?
B5 B8 B7 102.9(3) . . ?
B5 B8 H8A 119.1 . . ?
B5 B8 B9 60.5(3) . . ?
B7 B8 H8A 131.1 . . ?
B9 B8 B4 102.6(3) . . ?
B9 B8 B7 90.8(3) . . ?
B9 B8 H8A 130.3 . . ?
B10 B8 B4 111.6(3) . . ?
B10 B8 B5 113.7(3) . . ?
B10 B8 B7 57.2(2) . . ?
B10 B8 H8A 118.0 . . ?
B10 B8 B9 58.0(3) . . ?
B2 B9 B5 60.8(3) . . ?
B2 B9 B6 60.2(3) . . ?
B2 B9 H9A 120.0 . . ?
B5 B9 B6 102.5(3) . . ?
B5 B9 H9A 120.0 . . ?
B6 B9 H9A 131.1 . . ?
B8 B9 B2 102.1(3) . . ?
B8 B9 B5 59.6(3) . . ?
B8 B9 B6 89.9(3) . . ?
B8 B9 H9A 131.1 . . ?
B10 B9 B2 112.3(3) . . ?
B10 B9 B5 112.5(3) . . ?
B10 B9 B6 56.6(2) . . ?
B10 B9 B8 57.6(3) . . ?
B10 B9 H9A 118.3 . . ?
B6 B10 B7 65.8(3) . . ?
B6 B10 B8 99.4(3) . . ?
B6 B10 B9 65.7(3) . . ?
B6 B10 H10A 129.9 . . ?
B7 B10 B8 65.5(3) . . ?
B7 B10 B9 99.7(3) . . ?
B7 B10 H10A 129.8 . . ?
B8 B10 B9 64.4(3) . . ?
B8 B10 H10A 130.6 . . ?
B9 B10 H10A 130.4 . . ?

loop_
_geom_bond_atom_site_label_1
_geom_bond_atom_site_label_2
_geom_bond_distance
_geom_bond_site_symmetry_2
_geom_bond_publ_flag
P1 C6 1.792(4) . ?
P1 C12 1.791(4) . ?
P1 C18 1.794(4) . ?
P1 C24 1.796(4) . ?
C6 C7 1.409(5) . ?
C6 C11 1.404(5) . ?
C7 H7 0.9500 . ?
C7 C8 1.384(5) . ?
C8 H8 0.9500 . ?
C8 C9 1.386(5) . ?
C9 H9 0.9500 . ?
C9 C10 1.380(6) . ?
C10 H10 0.9500 . ?
C10 C11 1.388(5) . ?
C11 H11 0.9500 . ?
C12 C13 1.405(5) . ?
C12 C17 1.401(5) . ?
C13 H13 0.9500 . ?
C13 C14 1.383(5) . ?
C14 H14 0.9500 . ?
C14 C15 1.380(6) . ?
C15 H15 0.9500 . ?
C15 C16 1.385(6) . ?
C16 H16 0.9500 . ?
C16 C17 1.389(5) . ?
C17 H17 0.9500 . ?
C18 C19 1.398(5) . ?
C18 C23 1.397(5) . ?
C19 H19 0.9500 . ?
C19 C20 1.397(5) . ?
C20 H20 0.9500 . ?
C20 C21 1.382(6) . ?
C21 H21 0.9500 . ?
C21 C22 1.384(6) . ?
C22 H22 0.9500 . ?
C22 C23 1.387(6) . ?
C23 H23 0.9500 . ?
C24 C25 1.395(5) . ?
C24 C29 1.407(5) . ?
C25 H25 0.9500 . ?
C25 C26 1.388(6) . ?
C26 H26 0.9500 . ?
C26 C27 1.391(6) . ?
C27 H27 0.9500 . ?
C27 C28 1.380(6) . ?
C28 H28 0.9500 . ?
C28 C29 1.384(5) . ?
C29 H29 0.9500 . ?
P2 C30 1.804(4) . ?
P2 C36 1.798(4) . ?
P2 C42 1.794(4) . ?
P2 C48 1.794(4) . ?
C30 C31 1.397(5) . ?
C30 C35 1.388(5) . ?
C31 H31 0.9500 . ?
C31 C32 1.397(5) . ?
C32 H32 0.9500 . ?
C32 C33 1.380(6) . ?
C33 H33 0.9500 . ?
C33 C34 1.377(6) . ?
C34 H34 0.9500 . ?
C34 C35 1.407(6) . ?
C35 H35 0.9500 . ?
C36 C37 1.411(5) . ?
C36 C41 1.383(5) . ?
C37 H37 0.9500 . ?
C37 C38 1.385(5) . ?
C38 H38 0.9500 . ?
C38 C39 1.392(6) . ?
C39 H39 0.9500 . ?
C39 C40 1.391(6) . ?
C40 H40 0.9500 . ?
C40 C41 1.392(5) . ?
C41 H41 0.9500 . ?
C42 C43 1.382(5) . ?
C42 C47 1.408(5) . ?
C43 H43 0.9500 . ?
C43 C44 1.392(5) . ?
C44 H44 0.9500 . ?
C44 C45 1.388(6) . ?
C45 H45 0.9500 . ?
C45 C46 1.387(6) . ?
C46 H46 0.9500 . ?
C46 C47 1.383(6) . ?
C47 H47 0.9500 . ?
C48 C49 1.396(5) . ?
C48 C53 1.407(5) . ?
C49 H49 0.9500 . ?
C49 C50 1.387(6) . ?
C50 H50 0.9500 . ?
C50 C51 1.378(7) . ?
C51 H51 0.9500 . ?
C51 C52 1.387(6) . ?
C52 H52 0.9500 . ?
C52 C53 1.384(5) . ?
C53 H53 0.9500 . ?
O1 C1 1.418(5) . ?
O1 B2 1.446(5) . ?
N1 N2 1.263(6) . ?
N1 C5 1.466(6) . ?
N2 N3 1.159(6) . ?
C1 H1A 0.9900 . ?
C1 H1B 0.9900 . ?
C1 C2 1.513(6) . ?
C2 H2A 0.9900 . ?
C2 H2B 0.9900 . ?
C2 C3 1.526(6) . ?
C3 H3A 0.9900 . ?
C3 H3B 0.9900 . ?
C3 C4 1.510(6) . ?
C4 H4A 0.9900 . ?
C4 H4B 0.9900 . ?
C4 C5 1.540(6) . ?
C5 H5A 0.9900 . ?
C5 H5B 0.9900 . ?
B1 H1 1.1200 . ?
B1 B2 1.692(6) . ?
B1 B3 1.696(7) . ?
B1 B4 1.684(7) . ?
B1 B5 1.683(7) . ?
B2 B3 1.836(7) . ?
B2 B5 1.846(7) . ?
B2 B6 1.837(7) . ?
B2 B9 1.822(6) . ?
B3 H3 1.1200 . ?
B3 B4 1.810(6) . ?
B3 B6 1.809(6) . ?
B3 B7 1.807(6) . ?
B4 H4 1.1200 . ?
B4 B5 1.854(7) . ?
B4 B7 1.801(6) . ?
B4 B8 1.828(7) . ?
B5 H5 1.1200 . ?
B5 B8 1.810(7) . ?
B5 B9 1.827(6) . ?
B6 H6 1.1200 . ?
B6 B7 1.840(6) . ?
B6 B9 1.840(6) . ?
B6 B10 1.685(6) . ?
B7 H7A 1.1200 . ?
B7 B8 1.842(7) . ?
B7 B10 1.701(6) . ?
B8 H8A 1.1200 . ?
B8 B9 1.817(6) . ?
B8 B10 1.701(6) . ?
B9 H9A 1.1200 . ?
B9 B10 1.708(6) . ?
B10 H10A 1.1200 . ?

loop_
_geom_torsion_atom_site_label_1
_geom_torsion_atom_site_label_2
_geom_torsion_atom_site_label_3
_geom_torsion_atom_site_label_4
_geom_torsion
_geom_torsion_site_symmetry_1
_geom_torsion_site_symmetry_2
_geom_torsion_site_symmetry_3
_geom_torsion_site_symmetry_4
_geom_torsion_publ_flag
P1 C6 C7 C8 -177.7(3) . . . . ?
P1 C6 C11 C10 177.3(3) . . . . ?
P1 C12 C13 C14 179.2(3) . . . . ?
P1 C12 C17 C16 179.4(3) . . . . ?
P1 C18 C19 C20 -178.4(3) . . . . ?
P1 C18 C23 C22 178.4(3) . . . . ?
P1 C24 C25 C26 -175.7(3) . . . . ?
P1 C24 C29 C28 176.4(3) . . . . ?
C6 P1 C12 C13 -67.0(3) . . . . ?
C6 P1 C12 C17 113.9(3) . . . . ?
C6 P1 C18 C19 -15.5(4) . . . . ?
C6 P1 C18 C23 166.0(3) . . . . ?
C6 P1 C24 C25 119.5(3) . . . . ?
C6 P1 C24 C29 -56.5(3) . . . . ?
C6 C7 C8 C9 0.4(6) . . . . ?
C7 C6 C11 C10 0.2(6) . . . . ?
C7 C8 C9 C10 0.0(6) . . . . ?
C8 C9 C10 C11 -0.3(6) . . . . ?
C9 C10 C11 C6 0.2(6) . . . . ?
C11 C6 C7 C8 -0.6(6) . . . . ?
C12 P1 C6 C7 -160.5(3) . . . . ?
C12 P1 C6 C11 22.3(4) . . . . ?
C12 P1 C18 C19 -137.8(3) . . . . ?
C12 P1 C18 C23 43.7(4) . . . . ?
C12 P1 C24 C25 -118.6(3) . . . . ?
C12 P1 C24 C29 65.4(3) . . . . ?
C12 C13 C14 C15 2.2(6) . . . . ?
C13 C12 C17 C16 0.4(6) . . . . ?
C13 C14 C15 C16 -1.3(6) . . . . ?
C14 C15 C16 C17 -0.1(6) . . . . ?
C15 C16 C17 C12 0.6(6) . . . . ?
C17 C12 C13 C14 -1.7(6) . . . . ?
C18 P1 C6 C7 79.9(3) . . . . ?
C18 P1 C6 C11 -97.2(3) . . . . ?
C18 P1 C12 C13 54.4(3) . . . . ?
C18 P1 C12 C17 -124.7(3) . . . . ?
C18 P1 C24 C25 0.2(4) . . . . ?
C18 P1 C24 C29 -175.8(3) . . . . ?
C18 C19 C20 C21 0.3(6) . . . . ?
C19 C18 C23 C22 -0.1(6) . . . . ?
C19 C20 C21 C22 -0.6(6) . . . . ?
C20 C21 C22 C23 0.6(7) . . . . ?
C21 C22 C23 C18 -0.3(7) . . . . ?
C23 C18 C19 C20 0.1(6) . . . . ?
C24 P1 C6 C7 -39.0(3) . . . . ?
C24 P1 C6 C11 143.9(3) . . . . ?
C24 P1 C12 C13 174.6(3) . . . . ?
C24 P1 C12 C17 -4.5(4) . . . . ?
C24 P1 C18 C19 100.9(3) . . . . ?
C24 P1 C18 C23 -77.5(3) . . . . ?
C24 C25 C26 C27 -0.4(7) . . . . ?
C25 C24 C29 C28 0.3(6) . . . . ?
C25 C26 C27 C28 -0.1(7) . . . . ?
C26 C27 C28 C29 0.7(7) . . . . ?
C27 C28 C29 C24 -0.8(6) . . . . ?
C29 C24 C25 C26 0.2(6) . . . . ?
P2 C30 C31 C32 -176.4(3) . . . . ?
P2 C30 C35 C34 176.4(3) . . . . ?
P2 C36 C37 C38 -177.2(3) . . . . ?
P2 C36 C41 C40 176.9(3) . . . . ?
P2 C42 C43 C44 -177.6(3) . . . . ?
P2 C42 C47 C46 178.3(4) . . . . ?
P2 C48 C49 C50 176.9(3) . . . . ?
P2 C48 C53 C52 -177.1(3) . . . . ?
C30 P2 C36 C37 65.1(3) . . . . ?
C30 P2 C36 C41 -113.7(3) . . . . ?
C30 P2 C42 C43 -11.9(4) . . . . ?
C30 P2 C42 C47 172.3(3) . . . . ?
C30 P2 C48 C49 -111.9(4) . . . . ?
C30 P2 C48 C53 63.9(3) . . . . ?
C30 C31 C32 C33 0.7(6) . . . . ?
C31 C30 C35 C34 2.0(6) . . . . ?
C31 C32 C33 C34 0.4(7) . . . . ?
C32 C33 C34 C35 -0.3(7) . . . . ?
C33 C34 C35 C30 -0.9(7) . . . . ?
C35 C30 C31 C32 -1.9(6) . . . . ?
C36 P2 C30 C31 177.2(3) . . . . ?
C36 P2 C30 C35 2.7(4) . . . . ?
C36 P2 C42 C43 107.6(4) . . . . ?
C36 P2 C42 C47 -68.2(4) . . . . ?
C36 P2 C48 C49 127.4(3) . . . . ?
C36 P2 C48 C53 -56.8(4) . . . . ?
C36 C37 C38 C39 0.2(6) . . . . ?
C37 C36 C41 C40 -1.8(6) . . . . ?
C37 C38 C39 C40 -1.8(6) . . . . ?
C38 C39 C40 C41 1.7(6) . . . . ?
C39 C40 C41 C36 0.2(6) . . . . ?
C41 C36 C37 C38 1.6(6) . . . . ?
C42 P2 C30 C31 -64.7(4) . . . . ?
C42 P2 C30 C35 120.8(4) . . . . ?
C42 P2 C36 C37 -54.3(3) . . . . ?
C42 P2 C36 C41 127.0(3) . . . . ?
C42 P2 C48 C49 6.9(4) . . . . ?
C42 P2 C48 C53 -177.3(3) . . . . ?
C42 C43 C44 C45 0.2(7) . . . . ?
C43 C42 C47 C46 2.5(7) . . . . ?
C43 C44 C45 C46 0.8(7) . . . . ?
C44 C45 C46 C47 -0.2(7) . . . . ?
C45 C46 C47 C42 -1.4(7) . . . . ?
C47 C42 C43 C44 -1.9(6) . . . . ?
C48 P2 C30 C31 54.4(4) . . . . ?
C48 P2 C30 C35 -120.1(4) . . . . ?
C48 P2 C36 C37 -176.2(3) . . . . ?
C48 P2 C36 C41 5.0(4) . . . . ?
C48 P2 C42 C43 -128.6(3) . . . . ?
C48 P2 C42 C47 55.6(4) . . . . ?
C48 C49 C50 C51 0.3(7) . . . . ?
C49 C48 C53 C52 -1.2(6) . . . . ?
C49 C50 C51 C52 -1.9(7) . . . . ?
C50 C51 C52 C53 1.9(7) . . . . ?
C51 C52 C53 C48 -0.3(6) . . . . ?
C53 C48 C49 C50 1.2(6) . . . . ?
O1 C1 C2 C3 179.5(4) . . . . ?
O1 B2 B3 B1 108.2(5) . . . . ?
O1 B2 B3 B4 157.4(4) . . . . ?
O1 B2 B3 B6 -98.3(5) . . . . ?
O1 B2 B3 B7 -143.6(4) . . . . ?
O1 B2 B5 B1 -106.4(5) . . . . ?
O1 B2 B5 B4 -156.1(5) . . . . ?
O1 B2 B5 B8 144.9(5) . . . . ?
O1 B2 B5 B9 100.4(5) . . . . ?
O1 B2 B6 B3 124.3(4) . . . . ?
O1 B2 B6 B7 168.3(3) . . . . ?
O1 B2 B6 B9 -108.7(4) . . . . ?
O1 B2 B6 B10 -132.1(4) . . . . ?
O1 B2 B9 B5 -127.6(4) . . . . ?
O1 B2 B9 B6 105.2(4) . . . . ?
O1 B2 B9 B8 -172.0(4) . . . . ?
O1 B2 B9 B10 128.2(4) . . . . ?
N2 N1 C5 C4 -97.7(5) . . . . ?
C1 O1 B2 B1 40.9(6) . . . . ?
C1 O1 B2 B3 -32.8(6) . . . . ?
C1 O1 B2 B5 115.0(5) . . . . ?
C1 O1 B2 B6 -103.0(4) . . . . ?
C1 O1 B2 B9 -171.4(4) . . . . ?
C1 C2 C3 C4 170.7(4) . . . . ?
C2 C3 C4 C5 178.2(4) . . . . ?
C3 C4 C5 N1 65.1(6) . . . . ?
B1 B2 B3 B4 49.1(3) . . . . ?
B1 B2 B3 B6 153.5(3) . . . . ?
B1 B2 B3 B7 108.2(3) . . . . ?
B1 B2 B5 B4 -49.7(3) . . . . ?
B1 B2 B5 B8 -108.7(3) . . . . ?
B1 B2 B5 B9 -153.2(4) . . . . ?
B1 B2 B6 B3 -23.8(3) . . . . ?
B1 B2 B6 B7 20.2(4) . . . . ?
B1 B2 B6 B9 103.2(4) . . . . ?
B1 B2 B6 B10 79.8(4) . . . . ?
B1 B2 B9 B5 23.9(3) . . . . ?
B1 B2 B9 B6 -103.4(4) . . . . ?
B1 B2 B9 B8 -20.6(4) . . . . ?
B1 B2 B9 B10 -80.3(4) . . . . ?
B1 B3 B4 B5 49.3(3) . . . . ?
B1 B3 B4 B7 153.9(3) . . . . ?
B1 B3 B4 B8 107.5(3) . . . . ?
B1 B3 B6 B2 23.9(3) . . . . ?
B1 B3 B6 B7 -103.9(4) . . . . ?
B1 B3 B6 B9 -20.6(4) . . . . ?
B1 B3 B6 B10 -80.3(4) . . . . ?
B1 B3 B7 B4 -23.6(3) . . . . ?
B1 B3 B7 B6 104.5(4) . . . . ?
B1 B3 B7 B8 22.2(4) . . . . ?
B1 B3 B7 B10 81.3(4) . . . . ?
B1 B4 B5 B2 50.0(3) . . . . ?
B1 B4 B5 B8 153.8(4) . . . . ?
B1 B4 B5 B9 108.7(3) . . . . ?
B1 B4 B7 B3 24.0(3) . . . . ?
B1 B4 B7 B6 -19.9(4) . . . . ?
B1 B4 B7 B8 -101.8(4) . . . . ?
B1 B4 B7 B10 -78.6(4) . . . . ?
B1 B4 B8 B5 -23.2(3) . . . . ?
B1 B4 B8 B7 105.7(4) . . . . ?
B1 B4 B8 B9 22.5(4) . . . . ?
B1 B4 B8 B10 82.7(4) . . . . ?
B1 B5 B8 B4 23.4(3) . . . . ?
B1 B5 B8 B7 -19.6(4) . . . . ?
B1 B5 B8 B9 -103.2(4) . . . . ?
B1 B5 B8 B10 -79.2(4) . . . . ?
B1 B5 B9 B2 -24.0(3) . . . . ?
B1 B5 B9 B6 21.0(4) . . . . ?
B1 B5 B9 B8 103.4(4) . . . . ?
B1 B5 B9 B10 79.7(4) . . . . ?
B2 O1 C1 C2 157.1(4) . . . . ?
B2 B1 B3 B4 -116.0(3) . . . . ?
B2 B1 B3 B6 -24.9(3) . . . . ?
B2 B1 B3 B7 -91.7(3) . . . . ?
B2 B1 B4 B3 56.4(3) . . . . ?
B2 B1 B4 B5 -58.3(3) . . . . ?
B2 B1 B4 B7 31.9(4) . . . . ?
B2 B1 B4 B8 -34.5(4) . . . . ?
B2 B1 B5 B4 114.0(3) . . . . ?
B2 B1 B5 B8 89.8(3) . . . . ?
B2 B1 B5 B9 24.7(3) . . . . ?
B2 B3 B4 B1 -49.0(3) . . . . ?
B2 B3 B4 B5 0.3(3) . . . . ?
B2 B3 B4 B7 104.9(3) . . . . ?
B2 B3 B4 B8 58.5(3) . . . . ?
B2 B3 B6 B7 -127.8(3) . . . . ?
B2 B3 B6 B9 -44.6(3) . . . . ?
B2 B3 B6 B10 -104.2(4) . . . . ?
B2 B3 B7 B4 -83.2(3) . . . . ?
B2 B3 B7 B6 44.9(3) . . . . ?
B2 B3 B7 B8 -37.3(4) . . . . ?
B2 B3 B7 B10 21.7(4) . . . . ?
B2 B5 B8 B4 82.3(3) . . . . ?
B2 B5 B8 B7 39.3(4) . . . . ?
B2 B5 B8 B9 -44.3(3) . . . . ?
B2 B5 B8 B10 -20.3(4) . . . . ?
B2 B5 B9 B6 45.0(3) . . . . ?
B2 B5 B9 B8 127.4(3) . . . . ?
B2 B5 B9 B10 103.8(4) . . . . ?
B2 B6 B7 B3 -44.6(3) . . . . ?
B2 B6 B7 B4 -0.3(4) . . . . ?
B2 B6 B7 B8 58.9(3) . . . . ?
B2 B6 B7 B10 109.3(3) . . . . ?
B2 B6 B9 B5 -45.4(3) . . . . ?
B2 B6 B9 B8 -104.1(3) . . . . ?
B2 B6 B9 B10 -154.3(3) . . . . ?
B2 B6 B10 B7 -90.1(3) . . . . ?
B2 B6 B10 B8 -32.4(4) . . . . ?
B2 B6 B10 B9 23.9(3) . . . . ?
B2 B9 B10 B6 -24.0(3) . . . . ?
B2 B9 B10 B7 33.8(4) . . . . ?
B2 B9 B10 B8 90.5(3) . . . . ?
B3 B1 B2 O1 -120.8(5) . . . . ?
B3 B1 B2 B5 114.5(3) . . . . ?
B3 B1 B2 B6 24.3(3) . . . . ?
B3 B1 B2 B9 89.8(4) . . . . ?
B3 B1 B4 B5 -114.7(3) . . . . ?
B3 B1 B4 B7 -24.5(3) . . . . ?
B3 B1 B4 B8 -90.9(3) . . . . ?
B3 B1 B5 B2 -57.4(3) . . . . ?
B3 B1 B5 B4 56.6(3) . . . . ?
B3 B1 B5 B8 32.3(4) . . . . ?
B3 B1 B5 B9 -32.7(4) . . . . ?
B3 B2 B5 B1 50.0(3) . . . . ?
B3 B2 B5 B4 0.3(3) . . . . ?
B3 B2 B5 B8 -58.7(3) . . . . ?
B3 B2 B5 B9 -103.2(3) . . . . ?
B3 B2 B6 B7 44.0(3) . . . . ?
B3 B2 B6 B9 127.0(3) . . . . ?
B3 B2 B6 B10 103.6(4) . . . . ?
B3 B2 B9 B5 83.0(3) . . . . ?
B3 B2 B9 B6 -44.3(3) . . . . ?
B3 B2 B9 B8 38.5(4) . . . . ?
B3 B2 B9 B10 -21.2(4) . . . . ?
B3 B4 B5 B1 -50.3(3) . . . . ?
B3 B4 B5 B2 -0.3(3) . . . . ?
B3 B4 B5 B8 103.5(3) . . . . ?
B3 B4 B5 B9 58.3(3) . . . . ?
B3 B4 B7 B6 -43.9(3) . . . . ?
B3 B4 B7 B8 -125.8(3) . . . . ?
B3 B4 B7 B10 -102.6(4) . . . . ?
B3 B4 B8 B5 -83.1(3) . . . . ?
B3 B4 B8 B7 45.8(3) . . . . ?
B3 B4 B8 B9 -37.4(4) . . . . ?
B3 B4 B8 B10 22.8(4) . . . . ?
B3 B6 B7 B4 44.3(3) . . . . ?
B3 B6 B7 B8 103.6(3) . . . . ?
B3 B6 B7 B10 154.0(4) . . . . ?
B3 B6 B9 B2 45.2(3) . . . . ?
B3 B6 B9 B5 -0.2(4) . . . . ?
B3 B6 B9 B8 -58.9(3) . . . . ?
B3 B6 B9 B10 -109.1(3) . . . . ?
B3 B6 B10 B7 -24.1(3) . . . . ?
B3 B6 B10 B8 33.6(4) . . . . ?
B3 B6 B10 B9 89.9(4) . . . . ?
B3 B7 B8 B4 -45.9(3) . . . . ?
B3 B7 B8 B5 -1.5(4) . . . . ?
B3 B7 B8 B9 58.4(3) . . . . ?
B3 B7 B8 B10 108.5(3) . . . . ?
B3 B7 B10 B6 24.0(3) . . . . ?
B3 B7 B10 B8 -89.7(4) . . . . ?
B3 B7 B10 B9 -33.7(4) . . . . ?
B4 B1 B2 O1 -176.6(4) . . . . ?
B4 B1 B2 B3 -55.8(3) . . . . ?
B4 B1 B2 B5 58.7(3) . . . . ?
B4 B1 B2 B6 -31.5(4) . . . . ?
B4 B1 B2 B9 33.9(4) . . . . ?
B4 B1 B3 B2 116.0(3) . . . . ?
B4 B1 B3 B6 91.1(3) . . . . ?
B4 B1 B3 B7 24.3(3) . . . . ?
B4 B1 B5 B2 -114.0(3) . . . . ?
B4 B1 B5 B8 -24.3(3) . . . . ?
B4 B1 B5 B9 -89.4(3) . . . . ?
B4 B3 B6 B2 83.6(3) . . . . ?
B4 B3 B6 B7 -44.2(3) . . . . ?
B4 B3 B6 B9 39.1(4) . . . . ?
B4 B3 B6 B10 -20.6(4) . . . . ?
B4 B3 B7 B6 128.1(3) . . . . ?
B4 B3 B7 B8 45.9(3) . . . . ?
B4 B3 B7 B10 104.9(4) . . . . ?
B4 B5 B8 B7 -43.0(3) . . . . ?
B4 B5 B8 B9 -126.6(3) . . . . ?
B4 B5 B8 B10 -102.6(4) . . . . ?
B4 B5 B9 B2 -82.4(3) . . . . ?
B4 B5 B9 B6 -37.3(3) . . . . ?
B4 B5 B9 B8 45.1(3) . . . . ?
B4 B5 B9 B10 21.4(4) . . . . ?
B4 B7 B8 B5 44.4(3) . . . . ?
B4 B7 B8 B9 104.2(3) . . . . ?
B4 B7 B8 B10 154.4(3) . . . . ?
B4 B7 B10 B6 89.6(4) . . . . ?
B4 B7 B10 B8 -24.0(3) . . . . ?
B4 B7 B10 B9 32.0(4) . . . . ?
B4 B8 B9 B2 -1.0(4) . . . . ?
B4 B8 B9 B5 -46.2(3) . . . . ?
B4 B8 B9 B6 58.4(3) . . . . ?
B4 B8 B9 B10 107.8(3) . . . . ?
B4 B8 B10 B6 -34.5(4) . . . . ?
B4 B8 B10 B7 23.4(3) . . . . ?
B4 B8 B10 B9 -91.6(3) . . . . ?
B5 B1 B2 O1 124.7(5) . . . . ?
B5 B1 B2 B3 -114.5(3) . . . . ?
B5 B1 B2 B6 -90.2(3) . . . . ?
B5 B1 B2 B9 -24.7(3) . . . . ?
B5 B1 B3 B2 57.9(3) . . . . ?
B5 B1 B3 B4 -58.1(3) . . . . ?
B5 B1 B3 B6 33.0(4) . . . . ?
B5 B1 B3 B7 -33.8(4) . . . . ?
B5 B1 B4 B3 114.7(3) . . . . ?
B5 B1 B4 B7 90.2(4) . . . . ?
B5 B1 B4 B8 23.9(3) . . . . ?
B5 B2 B3 B1 -49.4(3) . . . . ?
B5 B2 B3 B4 -0.3(3) . . . . ?
B5 B2 B3 B6 104.1(3) . . . . ?
B5 B2 B3 B7 58.7(3) . . . . ?
B5 B2 B6 B3 -82.4(3) . . . . ?
B5 B2 B6 B7 -38.3(4) . . . . ?
B5 B2 B6 B9 44.7(3) . . . . ?
B5 B2 B6 B10 21.2(4) . . . . ?
B5 B2 B9 B6 -127.2(3) . . . . ?
B5 B2 B9 B8 -44.5(3) . . . . ?
B5 B2 B9 B10 -104.2(3) . . . . ?
B5 B4 B7 B3 82.8(3) . . . . ?
B5 B4 B7 B6 38.9(4) . . . . ?
B5 B4 B7 B8 -43.0(3) . . . . ?
B5 B4 B7 B10 -19.8(4) . . . . ?
B5 B4 B8 B7 129.0(3) . . . . ?
B5 B4 B8 B9 45.7(3) . . . . ?
B5 B4 B8 B10 106.0(4) . . . . ?
B5 B8 B9 B2 45.1(3) . . . . ?
B5 B8 B9 B6 104.6(3) . . . . ?
B5 B8 B9 B10 154.0(3) . . . . ?
B5 B8 B10 B6 32.5(4) . . . . ?
B5 B8 B10 B7 90.4(3) . . . . ?
B5 B8 B10 B9 -24.7(3) . . . . ?
B5 B9 B10 B6 -90.3(3) . . . . ?
B5 B9 B10 B7 -32.6(4) . . . . ?
B5 B9 B10 B8 24.2(3) . . . . ?
B6 B2 B3 B1 -153.5(3) . . . . ?
B6 B2 B3 B4 -104.4(3) . . . . ?
B6 B2 B3 B7 -45.3(3) . . . . ?
B6 B2 B5 B1 108.2(3) . . . . ?
B6 B2 B5 B4 58.5(3) . . . . ?
B6 B2 B5 B8 -0.5(4) . . . . ?
B6 B2 B5 B9 -45.0(3) . . . . ?
B6 B2 B9 B5 127.2(3) . . . . ?
B6 B2 B9 B8 82.8(3) . . . . ?
B6 B2 B9 B10 23.0(3) . . . . ?
B6 B3 B4 B1 -108.9(3) . . . . ?
B6 B3 B4 B5 -59.6(3) . . . . ?
B6 B3 B4 B7 45.0(3) . . . . ?
B6 B3 B4 B8 -1.4(4) . . . . ?
B6 B3 B7 B4 -128.1(3) . . . . ?
B6 B3 B7 B8 -82.2(3) . . . . ?
B6 B3 B7 B10 -23.2(3) . . . . ?
B6 B7 B8 B4 -104.5(3) . . . . ?
B6 B7 B8 B5 -60.1(3) . . . . ?
B6 B7 B8 B9 -0.2(3) . . . . ?
B6 B7 B8 B10 49.9(3) . . . . ?
B6 B7 B10 B8 -113.7(3) . . . . ?
B6 B7 B10 B9 -57.7(3) . . . . ?
B6 B9 B10 B7 57.8(3) . . . . ?
B6 B9 B10 B8 114.5(3) . . . . ?
B7 B3 B4 B1 -153.9(3) . . . . ?
B7 B3 B4 B5 -104.6(3) . . . . ?
B7 B3 B4 B8 -46.4(3) . . . . ?
B7 B3 B6 B2 127.8(3) . . . . ?
B7 B3 B6 B9 83.3(3) . . . . ?
B7 B3 B6 B10 23.6(3) . . . . ?
B7 B4 B5 B1 -109.6(3) . . . . ?
B7 B4 B5 B2 -59.6(3) . . . . ?
B7 B4 B5 B8 44.2(3) . . . . ?
B7 B4 B5 B9 -1.0(4) . . . . ?
B7 B4 B8 B5 -129.0(3) . . . . ?
B7 B4 B8 B9 -83.2(3) . . . . ?
B7 B4 B8 B10 -23.0(3) . . . . ?
B7 B6 B9 B2 103.9(3) . . . . ?
B7 B6 B9 B5 58.5(3) . . . . ?
B7 B6 B9 B8 -0.2(3) . . . . ?
B7 B6 B9 B10 -50.4(3) . . . . ?
B7 B6 B10 B8 57.7(3) . . . . ?
B7 B6 B10 B9 114.0(3) . . . . ?
B7 B8 B9 B2 -59.2(3) . . . . ?
B7 B8 B9 B5 -104.3(3) . . . . ?
B7 B8 B9 B6 0.2(3) . . . . ?
B7 B8 B9 B10 49.6(3) . . . . ?
B7 B8 B10 B6 -57.9(3) . . . . ?
B7 B8 B10 B9 -115.0(3) . . . . ?
B8 B4 B5 B1 -153.8(4) . . . . ?
B8 B4 B5 B2 -103.8(3) . . . . ?
B8 B4 B5 B9 -45.1(3) . . . . ?
B8 B4 B7 B3 125.8(3) . . . . ?
B8 B4 B7 B6 81.9(3) . . . . ?
B8 B4 B7 B10 23.2(3) . . . . ?
B8 B5 B9 B2 -127.4(3) . . . . ?
B8 B5 B9 B6 -82.4(3) . . . . ?
B8 B5 B9 B10 -23.7(3) . . . . ?
B8 B7 B10 B6 113.7(3) . . . . ?
B8 B7 B10 B9 56.0(3) . . . . ?
B8 B9 B10 B6 -114.5(3) . . . . ?
B8 B9 B10 B7 -56.8(3) . . . . ?
B9 B2 B3 B1 -108.5(3) . . . . ?
B9 B2 B3 B4 -59.3(3) . . . . ?
B9 B2 B3 B6 45.1(3) . . . . ?
B9 B2 B3 B7 -0.3(4) . . . . ?
B9 B2 B5 B1 153.2(4) . . . . ?
B9 B2 B5 B4 103.5(3) . . . . ?
B9 B2 B5 B8 44.5(3) . . . . ?
B9 B2 B6 B3 -127.0(3) . . . . ?
B9 B2 B6 B7 -83.0(3) . . . . ?
B9 B2 B6 B10 -23.4(3) . . . . ?
B9 B5 B8 B4 126.6(3) . . . . ?
B9 B5 B8 B7 83.6(3) . . . . ?
B9 B5 B8 B10 24.0(3) . . . . ?
B9 B6 B7 B3 -103.3(3) . . . . ?
B9 B6 B7 B4 -59.0(3) . . . . ?
B9 B6 B7 B8 0.2(3) . . . . ?
B9 B6 B7 B10 50.6(3) . . . . ?
B9 B6 B10 B7 -114.0(3) . . . . ?
B9 B6 B10 B8 -56.3(3) . . . . ?
B9 B8 B10 B6 57.2(3) . . . . ?
B9 B8 B10 B7 115.0(3) . . . . ?
B10 B6 B7 B3 -154.0(4) . . . . ?
B10 B6 B7 B4 -109.7(3) . . . . ?
B10 B6 B7 B8 -50.4(3) . . . . ?
B10 B6 B9 B2 154.3(3) . . . . ?
B10 B6 B9 B5 108.9(3) . . . . ?
B10 B6 B9 B8 50.2(3) . . . . ?
B10 B7 B8 B4 -154.4(3) . . . . ?
B10 B7 B8 B5 -110.0(3) . . . . ?
B10 B7 B8 B9 -50.2(3) . . . . ?
B10 B8 B9 B2 -108.8(3) . . . . ?
B10 B8 B9 B5 -154.0(3) . . . . ?
B10 B8 B9 B6 -49.4(3) . . . . ?
